data_4312963
loop_
_publ_author_name
'Natesan Thirupathi'
'Xiaodong Liu'
'John G. Verkade'

_publ_section_title
;
 Reactions of Tris(amino)phosphines with Arylsulfonyl Azides: Product
 Dependency on Tris(amino)phosphine Structure
;
_journal_name_full 'Inorganic Chemistry'
_journal_page_first 389
_journal_page_last 397
_journal_paper_doi 10.1021/ic025920s
_journal_volume 42
_journal_year 2003
_chemical_formula_sum 'C25 H49 N11 O2 P2 S'
_chemical_formula_weight 629.75
_chemical_name_systematic
; 
 ? 
;
_space_group_IT_number 14
_symmetry_cell_setting monoclinic
_symmetry_space_group_name_Hall '-P 2ybc'
_symmetry_space_group_name_H-M 'P 1 21/c 1'
_atom_sites_solution_hydrogens geom
_atom_sites_solution_primary direct
_atom_sites_solution_secondary difmap
_audit_creation_method SHELXL-97
_cell_angle_alpha 90.00
_cell_angle_beta 91.7620(10)
_cell_angle_gamma 90.00
_cell_formula_units_Z 4
_cell_length_a 16.2643(8)
_cell_length_b 13.5572(7)
_cell_length_c 13.9512(7)
_cell_measurement_temperature 173(2)
_cell_volume 3074.8(3)
_computing_structure_refinement 'SHELXL-97 (Sheldrick, 1997)'
_computing_structure_solution 'SHELXS-97 (Sheldrick, 1990)'
_diffrn_ambient_temperature 173(2)
_diffrn_measured_fraction_theta_full 0.939
_diffrn_measured_fraction_theta_max 0.939
_diffrn_radiation_monochromator graphite
_diffrn_radiation_source 'fine-focus sealed tube'
_diffrn_radiation_type MoK\a
_diffrn_radiation_wavelength 0.71073
_diffrn_reflns_av_R_equivalents 0.0372
_diffrn_reflns_av_sigmaI/netI 0.0602
_diffrn_reflns_limit_h_max 21
_diffrn_reflns_limit_h_min -21
_diffrn_reflns_limit_k_max 17
_diffrn_reflns_limit_k_min -15
_diffrn_reflns_limit_l_max 15
_diffrn_reflns_limit_l_min -18
_diffrn_reflns_number 24643
_diffrn_reflns_theta_full 28.27
_diffrn_reflns_theta_max 28.27
_diffrn_reflns_theta_min 1.96
_exptl_absorpt_coefficient_mu 0.254
_exptl_crystal_density_diffrn 1.360
_exptl_crystal_density_method 'not measured'
_exptl_crystal_F_000 1352
_refine_diff_density_max 1.024
_refine_diff_density_min -0.365
_refine_diff_density_rms 0.061
_refine_ls_extinction_method none
_refine_ls_goodness_of_fit_ref 0.947
_refine_ls_hydrogen_treatment mixed
_refine_ls_matrix_type full
_refine_ls_number_parameters 377
_refine_ls_number_reflns 7150
_refine_ls_number_restraints 0
_refine_ls_restrained_S_all 0.947
_refine_ls_R_factor_all 0.0758
_refine_ls_R_factor_gt 0.0435
_refine_ls_shift/su_max 0.007
_refine_ls_shift/su_mean 0.001
_refine_ls_structure_factor_coef Fsqd
_refine_ls_weighting_details 'calc w=1/[\s^2^(Fo^2^)+(0.0654P)^2^+0.0000P] where P=(Fo^2^+2Fc^2^)/3'
_refine_ls_weighting_scheme calc
_refine_ls_wR_factor_gt 0.1059
_refine_ls_wR_factor_ref 0.1151
_reflns_number_gt 4820
_reflns_number_total 7150
_reflns_threshold_expression >2sigma(I)
_cod_data_source_file ic025920s_s2.cif
_cod_data_source_block ver50
_cod_database_code 4312963

loop_
_symmetry_equiv_pos_as_xyz
'x, y, z'
'-x, y+1/2, -z+1/2'
'-x, -y, -z'
'x, -y-1/2, z-1/2'

loop_
_atom_site_label
_atom_site_type_symbol
_atom_site_fract_x
_atom_site_fract_y
_atom_site_fract_z
_atom_site_U_iso_or_equiv
_atom_site_adp_type
_atom_site_occupancy
_atom_site_symmetry_multiplicity
_atom_site_calc_flag
_atom_site_refinement_flags
_atom_site_disorder_assembly
_atom_site_disorder_group
P1 P 0.46251(3) 0.77438(4) 0.22768(3) 0.01682(13) Uani 1 1 d . . .
P2 P 0.72713(3) 0.81593(4) 0.42762(3) 0.01777(13) Uani 1 1 d . . .
C1 C 0.56240(14) 0.84998(18) 0.09655(16) 0.0303(5) Uani 1 1 d . . .
H1A H 0.5666 0.8095 0.0387 0.046 Uiso 1 1 calc R . .
H1B H 0.6020 0.8265 0.1457 0.046 Uiso 1 1 calc R . .
H1C H 0.5744 0.9189 0.0811 0.046 Uiso 1 1 calc R . .
C2 C 0.48808(14) 0.58761(17) 0.28581(15) 0.0299(5) Uani 1 1 d . . .
H2A H 0.4426 0.5408 0.2770 0.045 Uiso 1 1 calc R . .
H2B H 0.4826 0.6225 0.3468 0.045 Uiso 1 1 calc R . .
H2C H 0.5404 0.5518 0.2864 0.045 Uiso 1 1 calc R . .
C3 C 0.33609(13) 0.87886(16) 0.29833(15) 0.0246(5) Uani 1 1 d . . .
H3A H 0.2955 0.9067 0.2526 0.037 Uiso 1 1 calc R . .
H3B H 0.3817 0.9254 0.3079 0.037 Uiso 1 1 calc R . .
H3C H 0.3101 0.8668 0.3597 0.037 Uiso 1 1 calc R . .
C4 C 0.41143(14) 0.86972(16) 0.06537(14) 0.0264(5) Uani 1 1 d . . .
H4A H 0.4313 0.9210 0.0211 0.032 Uiso 1 1 calc R . .
H4B H 0.3660 0.8986 0.1017 0.032 Uiso 1 1 calc R . .
C5 C 0.48142(13) 0.61629(16) 0.10899(14) 0.0246(5) Uani 1 1 d . . .
H5A H 0.5058 0.5494 0.1112 0.029 Uiso 1 1 calc R . .
H5B H 0.5148 0.6571 0.0660 0.029 Uiso 1 1 calc R . .
C6 C 0.30512(13) 0.71186(16) 0.23258(15) 0.0230(5) Uani 1 1 d . . .
H6A H 0.2555 0.7227 0.2706 0.028 Uiso 1 1 calc R . .
H6B H 0.3264 0.6451 0.2478 0.028 Uiso 1 1 calc R . .
C7 C 0.37836(14) 0.78225(17) 0.00652(15) 0.0287(5) Uani 1 1 d . . .
H7A H 0.3312 0.8040 -0.0347 0.034 Uiso 1 1 calc R . .
H7B H 0.4218 0.7576 -0.0355 0.034 Uiso 1 1 calc R . .
C8 C 0.28132(13) 0.71701(17) 0.12640(15) 0.0253(5) Uani 1 1 d . . .
H8A H 0.2405 0.6649 0.1105 0.030 Uiso 1 1 calc R . .
H8B H 0.2556 0.7817 0.1118 0.030 Uiso 1 1 calc R . .
C9 C 0.39408(13) 0.60944(16) 0.06714(15) 0.0262(5) Uani 1 1 d . . .
H9A H 0.3957 0.5853 0.0002 0.031 Uiso 1 1 calc R . .
H9B H 0.3626 0.5611 0.1046 0.031 Uiso 1 1 calc R . .
C10 C 0.77159(15) 0.94356(17) 0.29213(14) 0.0293(5) Uani 1 1 d . . .
H10A H 0.7700 1.0157 0.2878 0.044 Uiso 1 1 calc R . .
H10B H 0.7213 0.9161 0.2622 0.044 Uiso 1 1 calc R . .
H10C H 0.8196 0.9187 0.2588 0.044 Uiso 1 1 calc R . .
C11 C 0.71198(13) 0.62280(16) 0.38422(16) 0.0269(5) Uani 1 1 d . . .
H11A H 0.6979 0.5959 0.3206 0.040 Uiso 1 1 calc R . .
H11B H 0.6615 0.6350 0.4189 0.040 Uiso 1 1 calc R . .
H11C H 0.7464 0.5754 0.4201 0.040 Uiso 1 1 calc R . .
C12 C 0.69627(13) 0.88542(17) 0.60456(15) 0.0267(5) Uani 1 1 d . . .
H12A H 0.6609 0.8568 0.6529 0.040 Uiso 1 1 calc R . .
H12B H 0.6641 0.9314 0.5642 0.040 Uiso 1 1 calc R . .
H12C H 0.7419 0.9208 0.6365 0.040 Uiso 1 1 calc R . .
C13 C 0.84815(13) 0.95304(16) 0.45034(15) 0.0260(5) Uani 1 1 d . . .
H13A H 0.8306 0.9665 0.5164 0.031 Uiso 1 1 calc R . .
H13B H 0.8658 1.0163 0.4221 0.031 Uiso 1 1 calc R . .
C14 C 0.84294(13) 0.70534(16) 0.34238(15) 0.0250(5) Uani 1 1 d . . .
H14A H 0.8566 0.7617 0.3006 0.030 Uiso 1 1 calc R . .
H14B H 0.8474 0.6442 0.3041 0.030 Uiso 1 1 calc R . .
C15 C 0.78690(13) 0.73946(16) 0.59406(14) 0.0237(5) Uani 1 1 d . . .
H15A H 0.7812 0.6726 0.5660 0.028 Uiso 1 1 calc R . .
H15B H 0.7729 0.7352 0.6625 0.028 Uiso 1 1 calc R . .
C16 C 0.92063(13) 0.88258(17) 0.45448(16) 0.0297(5) Uani 1 1 d . . .
H16A H 0.9441 0.8765 0.3901 0.036 Uiso 1 1 calc R . .
H16B H 0.9640 0.9085 0.4991 0.036 Uiso 1 1 calc R . .
C17 C 0.90411(13) 0.70123(17) 0.42622(16) 0.0282(5) Uani 1 1 d . . .
H17A H 0.8953 0.6404 0.4638 0.034 Uiso 1 1 calc R . .
H17B H 0.9608 0.6998 0.4024 0.034 Uiso 1 1 calc R . .
C18 C 0.87598(13) 0.77343(17) 0.58692(15) 0.0269(5) Uani 1 1 d . . .
H18A H 0.8842 0.8362 0.6222 0.032 Uiso 1 1 calc R . .
H18B H 0.9135 0.7234 0.6158 0.032 Uiso 1 1 calc R . .
N1 N 0.47871(10) 0.84256(12) 0.13278(11) 0.0204(4) Uani 1 1 d . . .
N2 N 0.36761(10) 0.78518(12) 0.26047(11) 0.0193(4) Uani 1 1 d . . .
N3 N 0.48602(10) 0.65933(12) 0.20651(11) 0.0195(4) Uani 1 1 d . . .
N4 N 0.35262(11) 0.70421(13) 0.06852(12) 0.0260(4) Uani 1 1 d . . .
N5 N 0.51440(10) 0.82031(13) 0.32079(11) 0.0209(4) Uani 1 1 d . . .
N6 N 0.59347(10) 0.79827(12) 0.32900(11) 0.0192(4) Uani 1 1 d . . .
N7 N 0.62791(10) 0.83964(13) 0.40393(12) 0.0225(4) Uani 1 1 d . . .
N8 N 0.77734(10) 0.91389(13) 0.39323(11) 0.0212(4) Uani 1 1 d . . .
N9 N 0.75738(10) 0.71616(12) 0.37376(12) 0.0199(4) Uani 1 1 d . . .
N10 N 0.72910(10) 0.80616(12) 0.54452(11) 0.0192(4) Uani 1 1 d . . .
N11 N 0.89369(11) 0.78708(14) 0.48687(13) 0.0271(4) Uani 1 1 d . . .
S1 S 0.09861(4) 0.56496(5) 0.72800(5) 0.03918(17) Uani 1 1 d . . .
C19 C 0.10350(13) 0.68522(17) 0.78473(16) 0.0277(5) Uani 1 1 d . . .
C20 C 0.12915(14) 0.69656(18) 0.88018(17) 0.0317(5) Uani 1 1 d . . .
H20 H 0.1447 0.6404 0.9173 0.038 Uiso 1 1 calc R . .
C21 C 0.13196(14) 0.78928(18) 0.92104(17) 0.0321(6) Uani 1 1 d . . .
H21 H 0.1504 0.7960 0.9860 0.038 Uiso 1 1 calc R . .
C22 C 0.10869(14) 0.87264(18) 0.87004(16) 0.0316(5) Uani 1 1 d . . .
C23 C 0.08180(13) 0.86116(17) 0.77449(16) 0.0297(5) Uani 1 1 d . . .
H23 H 0.0648 0.9173 0.7382 0.036 Uiso 1 1 calc R . .
C24 C 0.07971(13) 0.76853(18) 0.73215(16) 0.0291(5) Uani 1 1 d . . .
H24 H 0.0620 0.7618 0.6670 0.035 Uiso 1 1 calc R . .
C25 C 0.10940(19) 0.9722(2) 0.91719(19) 0.0507(7) Uani 1 1 d . . .
H25A H 0.1019 0.9643 0.9862 0.076 Uiso 1 1 calc R . .
H25B H 0.0646 1.0125 0.8896 0.076 Uiso 1 1 calc R . .
H25C H 0.1621 1.0047 0.9065 0.076 Uiso 1 1 calc R . .
O1 O 0.12711(15) 0.49829(14) 0.80638(14) 0.0627(6) Uani 1 1 d . . .
O2 O 0.16215(13) 0.57318(14) 0.65346(13) 0.0543(5) Uani 1 1 d . . .

loop_
_atom_site_aniso_label
_atom_site_aniso_U_11
_atom_site_aniso_U_22
_atom_site_aniso_U_33
_atom_site_aniso_U_23
_atom_site_aniso_U_13
_atom_site_aniso_U_12
P1 0.0171(3) 0.0171(3) 0.0163(2) -0.0004(2) 0.00070(19) 0.0000(2)
P2 0.0182(3) 0.0180(3) 0.0170(2) -0.0015(2) -0.0005(2) 0.0005(2)
C1 0.0307(12) 0.0312(14) 0.0297(12) 0.0015(10) 0.0100(10) -0.0058(11)
C2 0.0392(14) 0.0202(12) 0.0301(12) 0.0053(9) -0.0017(10) 0.0025(10)
C3 0.0209(11) 0.0249(12) 0.0282(11) -0.0058(9) 0.0019(9) 0.0027(9)
C4 0.0338(13) 0.0250(12) 0.0202(10) 0.0048(9) -0.0014(9) 0.0019(10)
C5 0.0290(12) 0.0214(12) 0.0234(10) -0.0068(9) 0.0021(9) 0.0005(10)
C6 0.0174(10) 0.0250(12) 0.0267(11) -0.0016(9) 0.0019(8) -0.0041(9)
C7 0.0361(13) 0.0315(13) 0.0183(10) 0.0012(9) -0.0041(9) -0.0015(11)
C8 0.0202(11) 0.0272(13) 0.0283(11) -0.0037(9) -0.0059(9) -0.0015(9)
C9 0.0306(12) 0.0236(12) 0.0244(11) -0.0042(9) -0.0003(9) -0.0011(10)
C10 0.0395(13) 0.0261(13) 0.0223(11) 0.0039(9) 0.0031(10) -0.0003(11)
C11 0.0303(12) 0.0191(12) 0.0313(12) -0.0021(9) 0.0012(10) -0.0006(10)
C12 0.0270(12) 0.0306(13) 0.0227(11) -0.0076(9) 0.0022(9) 0.0034(10)
C13 0.0268(12) 0.0230(12) 0.0284(11) -0.0028(9) 0.0013(9) -0.0075(10)
C14 0.0243(11) 0.0241(13) 0.0270(11) -0.0020(9) 0.0064(9) 0.0036(9)
C15 0.0263(11) 0.0242(12) 0.0204(10) 0.0022(8) -0.0027(8) 0.0042(9)
C16 0.0201(11) 0.0358(14) 0.0332(12) -0.0002(10) 0.0002(9) -0.0047(10)
C17 0.0219(11) 0.0307(14) 0.0320(12) -0.0012(10) 0.0029(9) 0.0068(10)
C18 0.0246(11) 0.0308(13) 0.0250(11) -0.0003(9) -0.0037(9) 0.0033(10)
N1 0.0225(9) 0.0206(10) 0.0183(8) 0.0015(7) 0.0024(7) -0.0016(8)
N2 0.0167(8) 0.0208(10) 0.0204(8) -0.0033(7) 0.0005(7) -0.0007(7)
N3 0.0230(9) 0.0154(9) 0.0200(8) -0.0002(7) -0.0003(7) 0.0018(7)
N4 0.0312(10) 0.0216(10) 0.0253(9) -0.0009(7) 0.0022(8) -0.0007(8)
N5 0.0170(9) 0.0234(10) 0.0220(9) -0.0045(7) -0.0030(7) 0.0011(7)
N6 0.0193(9) 0.0197(10) 0.0185(8) 0.0023(7) -0.0008(7) -0.0008(7)
N7 0.0190(9) 0.0265(10) 0.0218(9) -0.0056(7) -0.0038(7) 0.0018(8)
N8 0.0234(9) 0.0201(10) 0.0199(8) 0.0006(7) 0.0004(7) -0.0003(8)
N9 0.0193(9) 0.0176(9) 0.0229(9) -0.0034(7) 0.0009(7) 0.0003(7)
N10 0.0197(9) 0.0202(9) 0.0175(8) -0.0007(7) -0.0001(7) 0.0021(7)
N11 0.0261(10) 0.0286(11) 0.0267(10) -0.0018(8) 0.0024(8) -0.0004(8)
S1 0.0393(4) 0.0293(4) 0.0484(4) 0.0004(3) -0.0075(3) -0.0010(3)
C19 0.0192(11) 0.0281(13) 0.0358(12) 0.0017(10) 0.0014(9) -0.0014(10)
C20 0.0245(12) 0.0354(15) 0.0354(13) 0.0088(11) 0.0020(10) 0.0006(10)
C21 0.0263(12) 0.0421(16) 0.0278(12) 0.0017(10) 0.0011(10) -0.0022(11)
C22 0.0278(12) 0.0347(14) 0.0327(12) -0.0018(10) 0.0090(10) -0.0068(11)
C23 0.0274(12) 0.0261(13) 0.0359(13) 0.0051(10) 0.0047(10) -0.0011(10)
C24 0.0230(11) 0.0347(14) 0.0294(12) 0.0019(10) 0.0007(9) -0.0019(10)
C25 0.074(2) 0.0371(17) 0.0416(15) -0.0070(12) 0.0079(14) -0.0109(15)
O1 0.1085(18) 0.0293(11) 0.0496(12) 0.0064(9) -0.0061(11) 0.0078(11)
O2 0.0707(14) 0.0454(12) 0.0472(11) -0.0125(9) 0.0086(10) 0.0003(10)

loop_
_atom_type_symbol
_atom_type_description
_atom_type_scat_dispersion_real
_atom_type_scat_dispersion_imag
_atom_type_scat_source
C C 0.0033 0.0016 'International Tables Vol C Tables 4.2.6.8 and 6.1.1.4'
H H 0.0000 0.0000 'International Tables Vol C Tables 4.2.6.8 and 6.1.1.4'
N N 0.0061 0.0033 'International Tables Vol C Tables 4.2.6.8 and 6.1.1.4'
O O 0.0106 0.0060 'International Tables Vol C Tables 4.2.6.8 and 6.1.1.4'
P P 0.1023 0.0942 'International Tables Vol C Tables 4.2.6.8 and 6.1.1.4'
S S 0.1246 0.1234 'International Tables Vol C Tables 4.2.6.8 and 6.1.1.4'

loop_
_geom_angle_atom_site_label_1
_geom_angle_atom_site_label_2
_geom_angle_atom_site_label_3
_geom_angle
_geom_angle_site_symmetry_1
_geom_angle_site_symmetry_3
_geom_angle_publ_flag
N2 P1 N3 111.42(9) . . ?
N2 P1 N1 110.64(9) . . ?
N3 P1 N1 110.30(9) . . ?
N2 P1 N5 102.19(8) . . ?
N3 P1 N5 112.68(9) . . ?
N1 P1 N5 109.36(9) . . ?
N9 P2 N10 113.28(9) . . ?
N9 P2 N8 112.16(9) . . ?
N10 P2 N8 111.29(9) . . ?
N9 P2 N7 111.85(9) . . ?
N10 P2 N7 101.68(8) . . ?
N8 P2 N7 105.88(9) . . ?
N1 C4 C7 113.08(18) . . ?
N3 C5 C9 113.38(17) . . ?
N2 C6 C8 112.40(17) . . ?
N4 C7 C4 110.59(17) . . ?
N4 C8 C6 110.76(17) . . ?
N4 C9 C5 111.68(17) . . ?
N8 C13 C16 112.70(17) . . ?
N9 C14 C17 112.15(16) . . ?
N10 C15 C18 112.35(17) . . ?
N11 C16 C13 109.48(17) . . ?
N11 C17 C14 109.59(17) . . ?
N11 C18 C15 108.62(17) . . ?
C4 N1 C1 116.26(16) . . ?
C4 N1 P1 121.52(14) . . ?
C1 N1 P1 119.27(14) . . ?
C6 N2 C3 115.69(16) . . ?
C6 N2 P1 121.30(13) . . ?
C3 N2 P1 121.40(13) . . ?
C2 N3 C5 115.45(17) . . ?
C2 N3 P1 119.62(14) . . ?
C5 N3 P1 122.45(14) . . ?
C7 N4 C8 120.13(18) . . ?
C7 N4 C9 119.98(18) . . ?
C8 N4 C9 119.69(17) . . ?
N6 N5 P1 117.12(13) . . ?
N7 N6 N5 111.51(16) . . ?
N6 N7 P2 117.84(14) . . ?
C10 N8 C13 116.44(17) . . ?
C10 N8 P2 119.09(14) . . ?
C13 N8 P2 121.33(14) . . ?
C11 N9 C14 115.01(16) . . ?
C11 N9 P2 120.48(14) . . ?
C14 N9 P2 121.24(14) . . ?
C15 N10 C12 114.92(16) . . ?
C15 N10 P2 120.93(13) . . ?
C12 N10 P2 120.77(14) . . ?
C16 N11 C18 119.23(18) . . ?
C16 N11 C17 119.62(18) . . ?
C18 N11 C17 119.37(18) . . ?
O1 S1 O2 110.61(13) . . ?
O1 S1 C19 102.59(11) . . ?
O2 S1 C19 102.41(11) . . ?
C20 C19 C24 118.9(2) . . ?
C20 C19 S1 121.66(18) . . ?
C24 C19 S1 119.39(18) . . ?
C21 C20 C19 120.1(2) . . ?
C20 C21 C22 121.8(2) . . ?
C21 C22 C23 118.2(2) . . ?
C21 C22 C25 120.7(2) . . ?
C23 C22 C25 121.0(2) . . ?
C24 C23 C22 120.6(2) . . ?
C23 C24 C19 120.4(2) . . ?

loop_
_geom_bond_atom_site_label_1
_geom_bond_atom_site_label_2
_geom_bond_distance
_geom_bond_site_symmetry_2
_geom_bond_publ_flag
P1 N2 1.6298(17) . ?
P1 N3 1.6351(17) . ?
P1 N1 1.6426(17) . ?
P1 N5 1.6492(17) . ?
P2 N9 1.6307(17) . ?
P2 N10 1.6356(16) . ?
P2 N8 1.6385(18) . ?
P2 N7 1.6686(17) . ?
C1 N1 1.470(3) . ?
C2 N3 1.473(3) . ?
C3 N2 1.474(3) . ?
C4 N1 1.468(3) . ?
C4 C7 1.530(3) . ?
C5 N3 1.480(2) . ?
C5 C9 1.522(3) . ?
C6 N2 1.466(3) . ?
C6 C8 1.521(3) . ?
C7 N4 1.437(3) . ?
C8 N4 1.444(3) . ?
C9 N4 1.451(3) . ?
C10 N8 1.467(2) . ?
C11 N9 1.475(3) . ?
C12 N10 1.473(2) . ?
C13 N8 1.479(3) . ?
C13 C16 1.517(3) . ?
C14 N9 1.479(3) . ?
C14 C17 1.513(3) . ?
C15 N10 1.463(3) . ?
C15 C18 1.526(3) . ?
C16 N11 1.444(3) . ?
C17 N11 1.452(3) . ?
C18 N11 1.446(3) . ?
N5 N6 1.322(2) . ?
N6 N7 1.298(2) . ?
S1 O1 1.4820(19) . ?
S1 O2 1.493(2) . ?
S1 C19 1.813(2) . ?
C19 C20 1.392(3) . ?
C19 C24 1.395(3) . ?
C20 C21 1.380(3) . ?
C21 C22 1.382(3) . ?
C22 C23 1.399(3) . ?
C22 C25 1.501(3) . ?
C23 C24 1.388(3) . ?
